data_7012106
loop_
_publ_author_name
'Mandal, Swadhin K.'
'Nagana Gowda, G. A.'
'Krishnamurthy, Setharampattu S.'
'Nethaji, Munirathinam'

_publ_section_title
;
 Palladium(ii) allyl complexes of chiral diphosphazane ligands:
 ambident coordination behaviour and stereodynamic studies in
 solutionOrganometallic chemistry of diphosphazanes. Part
 17.11g.Electronic supplementary information (ESI) available: NMR and
 crystallographic data, stereodynamic behaviour schemes. See
 http://www.rsc.org/suppdata/dt/b2/b207447h/
;
_journal_issue 5
_journal_name_full 'Dalton Transactions'
_journal_page_first 1016
_journal_paper_doi 10.1039/b207447h
_journal_year 2003
_chemical_formula_moiety
;
[Pd(eta-3-Ph2-C3H3){eta-2-Ph2PN(CHMe2)PPh(N2C3HMe2-3,5)}](PF6) 
;
_chemical_formula_sum 'C41 H42 F6 N3 P3 Pd'
_chemical_formula_weight 890.09
_chemical_melting_point '200-202 0C dec.'
_chemical_name_systematic
;
[eta-2-{N,N-(diphenylphosphino)
(phenyl, 3,5-dimethylpyrazolylphosphino)  
isopropylamine}-kappa-P,N]
palladium(II)hexafluorophosphate
;
_space_group_IT_number 14
_symmetry_cell_setting monoclinic
_symmetry_space_group_name_Hall '-P 2yn'
_symmetry_space_group_name_H-M 'P 1 21/n 1'
_atom_sites_solution_hydrogens geom
_atom_sites_solution_primary direct
_atom_sites_solution_secondary difmap
_audit_creation_method SHELXL-97
_cell_angle_alpha 90.00
_cell_angle_beta 90.75(2)
_cell_angle_gamma 90.00
_cell_formula_units_Z 8
_cell_length_a 10.826(3)
_cell_length_b 18.176(4)
_cell_length_c 41.424(10)
_cell_measurement_reflns_used 25
_cell_measurement_temperature 293(2)
_cell_measurement_theta_max 25.0
_cell_measurement_theta_min 1.2
_cell_volume 8150(3)
_computing_cell_refinement 'CAD4 Express (Enraf Nonius, 1994)'
_computing_data_collection 'CAD4 Express (Enraf Nonius, 1994)'
_computing_data_reduction 'XCAD4 (Harms & Wocadlo, 1995)'
_computing_molecular_graphics 'Ortep-32 for Windows (Farrugia, 1997)'
_computing_publication_material 'WinGX publication routines (Farrugia, 1999)'
_computing_structure_refinement 'SHELXL-97 (Sheldrick, 1997)'
_computing_structure_solution 'SHELXS-97 (Sheldrick, 1997)'
_diffrn_ambient_temperature 293(2)
_diffrn_measured_fraction_theta_full 0.997
_diffrn_measured_fraction_theta_max 0.997
_diffrn_measurement_device_type 'Enraf Nonius TurboCAD4'
_diffrn_measurement_method 'non-profiled omega/2theta scans'
_diffrn_radiation_monochromator graphite
_diffrn_radiation_source 'fine-focus sealed tube'
_diffrn_radiation_type MoK\alpha
_diffrn_radiation_wavelength 0.71073
_diffrn_reflns_av_R_equivalents 0.0261
_diffrn_reflns_av_sigmaI/netI 0.0455
_diffrn_reflns_limit_h_max 12
_diffrn_reflns_limit_h_min 0
_diffrn_reflns_limit_k_max 21
_diffrn_reflns_limit_k_min 0
_diffrn_reflns_limit_l_max 49
_diffrn_reflns_limit_l_min -49
_diffrn_reflns_number 15726
_diffrn_reflns_theta_full 25.00
_diffrn_reflns_theta_max 25.00
_diffrn_reflns_theta_min 1.22
_diffrn_standards_decay_% 6
_diffrn_standards_interval_time 60
_diffrn_standards_number 3
_exptl_absorpt_coefficient_mu 0.634
_exptl_absorpt_correction_type none
_exptl_crystal_colour yellow
_exptl_crystal_density_diffrn 1.451
_exptl_crystal_density_meas ?
_exptl_crystal_density_method .
_exptl_crystal_description prism
_exptl_crystal_F_000 3632
_exptl_crystal_size_max 0.40
_exptl_crystal_size_mid 0.25
_exptl_crystal_size_min 0.25
_refine_diff_density_max 1.123
_refine_diff_density_min -0.739
_refine_diff_density_rms 0.109
_refine_ls_extinction_method none
_refine_ls_goodness_of_fit_ref 1.095
_refine_ls_hydrogen_treatment constr
_refine_ls_matrix_type full
_refine_ls_number_parameters 967
_refine_ls_number_reflns 14315
_refine_ls_number_restraints 0
_refine_ls_restrained_S_all 1.095
_refine_ls_R_factor_all 0.0985
_refine_ls_R_factor_gt 0.0609
_refine_ls_shift/su_max 0.220
_refine_ls_shift/su_mean 0.007
_refine_ls_structure_factor_coef Fsqd
_refine_ls_weighting_details 'calc w==1/[\s^2^(Fo^2^)+(0.0499P)^2^+53.6081P] where P==(Fo^2^+2Fc^2^)/3'
_refine_ls_weighting_scheme calc
_refine_ls_wR_factor_gt 0.1604
_refine_ls_wR_factor_ref 0.1846
_reflns_number_gt 9998
_reflns_number_total 14315
_reflns_threshold_expression >2sigma(I)
_cod_data_source_file b207447h.txt
_cod_data_source_block complex_8a
_cod_depositor_comments
;
The following automatic conversions were performed:
'_symmetry_cell_setting' value 'Monoclinic' changed to 'monoclinic'
according to '/home/saulius/struct/CIF-dictionaries/cif_core.dic'
dictionary named 'cif_core.dic' version 2.4.1 from 2010-06-29.

Automatic conversion script
Id: cif_fix_enum 1527 2010-12-29 10:47:43Z saulius 
;
_cod_original_sg_symbol_H-M P21/n
_cod_database_code 7012106

loop_
_symmetry_equiv_pos_as_xyz
'x, y, z'
'-x+1/2, y+1/2, -z+1/2'
'-x, -y, -z'
'x-1/2, -y-1/2, z-1/2'

loop_
_atom_site_label
_atom_site_type_symbol
_atom_site_fract_x
_atom_site_fract_y
_atom_site_fract_z
_atom_site_U_iso_or_equiv
_atom_site_adp_type
_atom_site_occupancy
_atom_site_symmetry_multiplicity
_atom_site_calc_flag
_atom_site_refinement_flags
_atom_site_disorder_assembly
_atom_site_disorder_group
Pd1 Pd 0.41491(5) 0.27635(3) -0.195070(13) 0.04055(16) Uani 1 1 d . . .
Pd2 Pd 0.43532(5) 0.19211(3) 0.035620(13) 0.04188(16) Uani 1 1 d . . .
P1 P 0.44574(16) 0.31115(10) -0.24844(4) 0.0375(4) Uani 1 1 d . . .
P2 P 0.56202(19) 0.16235(11) -0.24763(5) 0.0466(5) Uani 1 1 d . . .
P3 P 0.46062(18) 0.30213(11) 0.00880(4) 0.0428(4) Uani 1 1 d . . .
P4 P 0.18685(19) 0.29072(12) 0.01050(5) 0.0512(5) Uani 1 1 d . . .
P5 P 0.8901(3) 0.1502(2) 0.10539(7) 0.0890(9) Uani 1 1 d . . .
P6 P 0.0013(3) 0.55830(18) 0.14294(9) 0.0876(9) Uani 1 1 d . . .
F1 F 0.8199(13) 0.0963(7) 0.0846(3) 0.217(6) Uani 1 1 d . . .
F2 F 0.9228(11) 0.1977(6) 0.0754(2) 0.184(5) Uani 1 1 d . . .
F3 F 0.942(3) 0.2014(12) 0.1268(3) 0.428(18) Uani 1 1 d . . .
F4 F 0.8450(13) 0.1068(5) 0.13451(18) 0.200(5) Uani 1 1 d . . .
F5 F 0.9940(13) 0.1075(15) 0.1007(5) 0.405(15) Uani 1 1 d . . .
F6 F 0.7816(19) 0.1941(10) 0.1060(5) 0.368(15) Uani 1 1 d . . .
F7 F 0.0997(12) 0.5187(7) 0.1234(3) 0.217(5) Uani 1 1 d . . .
F8 F -0.0902(14) 0.5651(7) 0.1168(3) 0.263(8) Uani 1 1 d . . .
F9 F -0.0864(9) 0.6004(6) 0.1665(3) 0.179(4) Uani 1 1 d . . .
F10 F 0.0873(9) 0.5529(7) 0.1740(2) 0.202(5) Uani 1 1 d . . .
F11 F -0.0572(11) 0.4847(5) 0.1527(3) 0.200(5) Uani 1 1 d . . .
F12 F 0.0579(11) 0.6321(5) 0.1340(2) 0.200(5) Uani 1 1 d . . .
N1 N 0.5313(5) 0.2435(3) -0.26596(14) 0.0404(14) Uani 1 1 d . . .
N2 N 0.4190(6) 0.1340(3) -0.23410(14) 0.0467(15) Uani 1 1 d . . .
N3 N 0.3427(6) 0.1786(3) -0.21586(14) 0.0466(15) Uani 1 1 d . . .
N4 N 0.3188(5) 0.3312(3) -0.00308(15) 0.0463(15) Uani 1 1 d . . .
N5 N 0.2134(6) 0.2879(4) 0.05205(16) 0.0530(17) Uani 1 1 d . . .
N6 N 0.3159(6) 0.2546(3) 0.06544(15) 0.0465(15) Uani 1 1 d . . .
C1 C 0.3919(7) 0.2494(5) -0.14311(17) 0.0495(19) Uani 1 1 d . . .
H1 H 0.4707 0.2351 -0.1331 0.059 Uiso 1 1 calc R . .
C2 C 0.3858(7) 0.3251(4) -0.14773(17) 0.0486(19) Uani 1 1 d . . .
H2 H 0.3102 0.3526 -0.1431 0.058 Uiso 1 1 calc R . .
C3 C 0.4883(7) 0.3602(4) -0.16271(18) 0.0477(19) Uani 1 1 d . . .
H3 H 0.5662 0.3438 -0.1528 0.057 Uiso 1 1 calc R . .
C4 C 0.4920(7) 0.4399(5) -0.16944(18) 0.052(2) Uani 1 1 d . . .
C5 C 0.3867(8) 0.4806(5) -0.1783(2) 0.062(2) Uani 1 1 d . . .
H5 H 0.3105 0.4572 -0.1802 0.075 Uiso 1 1 calc R . .
C6 C 0.3959(12) 0.5549(6) -0.1841(3) 0.087(3) Uani 1 1 d . . .
H6 H 0.3259 0.5819 -0.1897 0.104 Uiso 1 1 calc R . .
C7 C 0.5105(15) 0.5897(7) -0.1816(3) 0.099(4) Uani 1 1 d . . .
H7 H 0.5171 0.6398 -0.1858 0.119 Uiso 1 1 calc R . .
C8 C 0.6102(13) 0.5512(7) -0.1732(3) 0.098(4) Uani 1 1 d . . .
H8 H 0.6859 0.5750 -0.1713 0.117 Uiso 1 1 calc R . .
C9 C 0.6038(9) 0.4765(6) -0.1672(2) 0.077(3) Uani 1 1 d . . .
H9 H 0.6750 0.4507 -0.1615 0.092 Uiso 1 1 calc R . .
C10 C 0.2902(7) 0.2020(5) -0.13195(18) 0.053(2) Uani 1 1 d . . .
C11 C 0.3024(9) 0.1259(5) -0.1331(2) 0.066(2) Uani 1 1 d . . .
H11 H 0.3763 0.1056 -0.1400 0.079 Uiso 1 1 calc R . .
C12 C 0.2088(11) 0.0808(6) -0.1244(2) 0.081(3) Uani 1 1 d . . .
H12 H 0.2194 0.0301 -0.1257 0.097 Uiso 1 1 calc R . .
C13 C 0.0981(10) 0.1087(7) -0.1137(2) 0.081(3) Uani 1 1 d . . .
H13 H 0.0340 0.0775 -0.1079 0.098 Uiso 1 1 calc R . .
C14 C 0.0850(9) 0.1841(7) -0.1119(2) 0.074(3) Uani 1 1 d . . .
H14 H 0.0115 0.2039 -0.1044 0.089 Uiso 1 1 calc R . .
C15 C 0.1794(8) 0.2309(6) -0.12093(19) 0.062(2) Uani 1 1 d . . .
H15 H 0.1687 0.2816 -0.1197 0.074 Uiso 1 1 calc R . .
C16 C 0.5152(7) 0.3961(4) -0.26231(19) 0.0468(18) Uani 1 1 d . . .
C17 C 0.4786(8) 0.4336(4) -0.2895(2) 0.061(2) Uani 1 1 d . . .
H17 H 0.4122 0.4157 -0.3016 0.073 Uiso 1 1 calc R . .
C18 C 0.5364(11) 0.4962(6) -0.2993(3) 0.082(3) Uani 1 1 d . . .
H18 H 0.5098 0.5205 -0.3179 0.099 Uiso 1 1 calc R . .
C19 C 0.6350(14) 0.5233(6) -0.2813(4) 0.105(5) Uani 1 1 d . . .
H19 H 0.6749 0.5660 -0.2878 0.126 Uiso 1 1 calc R . .
C20 C 0.6734(10) 0.4880(6) -0.2542(3) 0.089(3) Uani 1 1 d . . .
H20 H 0.7388 0.5071 -0.2421 0.107 Uiso 1 1 calc R . .
C21 C 0.6158(8) 0.4232(5) -0.2443(2) 0.065(2) Uani 1 1 d . . .
H21 H 0.6438 0.3985 -0.2259 0.078 Uiso 1 1 calc R . .
C22 C 0.2931(6) 0.3105(4) -0.26758(18) 0.0439(17) Uani 1 1 d . . .
C23 C 0.2654(8) 0.2894(6) -0.2988(2) 0.074(3) Uani 1 1 d . . .
H23 H 0.3298 0.2753 -0.3121 0.089 Uiso 1 1 calc R . .
C24 C 0.1482(10) 0.2881(7) -0.3110(3) 0.096(4) Uani 1 1 d . . .
H24 H 0.1331 0.2732 -0.3322 0.115 Uiso 1 1 calc R . .
C25 C 0.0545(10) 0.3087(6) -0.2920(3) 0.085(3) Uani 1 1 d . . .
H25 H -0.0259 0.3082 -0.3003 0.102 Uiso 1 1 calc R . .
C26 C 0.0756(9) 0.3305(6) -0.2608(3) 0.078(3) Uani 1 1 d . . .
H26 H 0.0099 0.3446 -0.2479 0.094 Uiso 1 1 calc R . .
C27 C 0.1934(7) 0.3315(5) -0.2486(2) 0.064(2) Uani 1 1 d . . .
H27 H 0.2075 0.3464 -0.2274 0.076 Uiso 1 1 calc R . .
C28 C 0.5720(7) 0.2499(5) -0.30069(18) 0.054(2) Uani 1 1 d . . .
H28 H 0.5302 0.2930 -0.3100 0.064 Uiso 1 1 calc R . .
C29 C 0.7091(8) 0.2642(6) -0.3022(3) 0.085(3) Uani 1 1 d . . .
H29A H 0.7292 0.3072 -0.2898 0.127 Uiso 1 1 calc R . .
H29B H 0.7323 0.2718 -0.3243 0.127 Uiso 1 1 calc R . .
H29C H 0.7532 0.2226 -0.2936 0.127 Uiso 1 1 calc R . .
C30 C 0.5326(10) 0.1830(5) -0.3208(2) 0.073(3) Uani 1 1 d . . .
H30A H 0.4448 0.1766 -0.3195 0.110 Uiso 1 1 calc R . .
H30B H 0.5736 0.1398 -0.3126 0.110 Uiso 1 1 calc R . .
H30C H 0.5549 0.1905 -0.3429 0.110 Uiso 1 1 calc R . .
C31 C 0.4108(11) 0.0179(6) -0.2663(3) 0.102(4) Uani 1 1 d . . .
H31A H 0.4968 0.0289 -0.2690 0.153 Uiso 1 1 calc R . .
H31B H 0.3703 0.0167 -0.2870 0.153 Uiso 1 1 calc R . .
H31C H 0.4025 -0.0291 -0.2560 0.153 Uiso 1 1 calc R . .
C32 C 0.3529(10) 0.0758(5) -0.2458(2) 0.070(3) Uani 1 1 d . . .
C33 C 0.2346(9) 0.0838(5) -0.2356(2) 0.073(3) Uani 1 1 d . . .
H33 H 0.1684 0.0527 -0.2401 0.087 Uiso 1 1 calc R . .
C34 C 0.2315(8) 0.1484(5) -0.21674(19) 0.055(2) Uani 1 1 d . . .
C35 C 0.1216(8) 0.1823(6) -0.2011(2) 0.067(2) Uani 1 1 d . . .
H35A H 0.1465 0.2260 -0.1898 0.101 Uiso 1 1 calc R . .
H35B H 0.0867 0.1479 -0.1861 0.101 Uiso 1 1 calc R . .
H35C H 0.0610 0.1947 -0.2173 0.101 Uiso 1 1 calc R . .
C36 C 0.6333(7) 0.1863(5) -0.2091(2) 0.055(2) Uani 1 1 d . . .
C37 C 0.6195(9) 0.1401(6) -0.1828(2) 0.070(3) Uani 1 1 d . . .
H37 H 0.5615 0.1024 -0.1835 0.084 Uiso 1 1 calc R . .
C38 C 0.6919(12) 0.1500(8) -0.1553(3) 0.101(5) Uani 1 1 d . . .
H38 H 0.6820 0.1190 -0.1377 0.122 Uiso 1 1 calc R . .
C39 C 0.7769(13) 0.2046(11) -0.1541(3) 0.124(7) Uani 1 1 d . . .
H39 H 0.8241 0.2111 -0.1354 0.149 Uiso 1 1 calc R . .
C40 C 0.7947(10) 0.2506(9) -0.1800(4) 0.108(5) Uani 1 1 d . . .
H40 H 0.8531 0.2880 -0.1788 0.130 Uiso 1 1 calc R . .
C41 C 0.7247(8) 0.2405(6) -0.2078(3) 0.079(3) Uani 1 1 d . . .
H41 H 0.7386 0.2700 -0.2257 0.094 Uiso 1 1 calc R . .
C42 C 0.4278(7) 0.0816(4) 0.0590(2) 0.053(2) Uani 1 1 d . . .
H42 H 0.3744 0.0482 0.0466 0.064 Uiso 1 1 calc R . .
C43 C 0.5403(7) 0.0914(4) 0.0437(2) 0.0502(19) Uani 1 1 d . . .
H43 H 0.6179 0.0921 0.0561 0.060 Uiso 1 1 calc R . .
C44 C 0.5380(7) 0.1100(4) 0.01005(19) 0.0497(19) Uani 1 1 d . . .
H44 H 0.4834 0.0772 -0.0023 0.060 Uiso 1 1 calc R . .
C45 C 0.6534(8) 0.1254(5) -0.00729(18) 0.051(2) Uani 1 1 d . . .
C46 C 0.7483(7) 0.1640(5) 0.0064(2) 0.063(2) Uani 1 1 d . . .
H46 H 0.7401 0.1827 0.0272 0.076 Uiso 1 1 calc R . .
C47 C 0.8581(9) 0.1761(7) -0.0104(3) 0.091(4) Uani 1 1 d . . .
H47 H 0.9230 0.2022 -0.0010 0.110 Uiso 1 1 calc R . .
C48 C 0.8677(13) 0.1487(9) -0.0411(3) 0.112(5) Uani 1 1 d . . .
H48 H 0.9402 0.1566 -0.0523 0.135 Uiso 1 1 calc R . .
C49 C 0.7750(13) 0.1106(7) -0.0554(3) 0.097(4) Uani 1 1 d . . .
H49 H 0.7838 0.0922 -0.0762 0.117 Uiso 1 1 calc R . .
C50 C 0.6673(11) 0.0993(5) -0.0387(2) 0.077(3) Uani 1 1 d . . .
H50 H 0.6026 0.0738 -0.0486 0.092 Uiso 1 1 calc R . .
C51 C 0.4113(7) 0.0704(4) 0.0939(2) 0.053(2) Uani 1 1 d . . .
C52 C 0.2923(8) 0.0718(5) 0.1059(2) 0.068(3) Uani 1 1 d . . .
H52 H 0.2255 0.0785 0.0919 0.082 Uiso 1 1 calc R . .
C53 C 0.2725(10) 0.0634(6) 0.1385(3) 0.083(3) Uani 1 1 d . . .
H53 H 0.1925 0.0646 0.1464 0.100 Uiso 1 1 calc R . .
C54 C 0.3685(11) 0.0534(6) 0.1588(3) 0.079(3) Uani 1 1 d . . .
H54 H 0.3541 0.0477 0.1808 0.095 Uiso 1 1 calc R . .
C55 C 0.4891(10) 0.0514(5) 0.1478(2) 0.073(3) Uani 1 1 d . . .
H55 H 0.5549 0.0447 0.1622 0.088 Uiso 1 1 calc R . .
C56 C 0.5098(8) 0.0596(5) 0.1150(2) 0.062(2) Uani 1 1 d . . .
H56 H 0.5900 0.0579 0.1072 0.075 Uiso 1 1 calc R . .
C57 C 0.5607(7) 0.3163(4) -0.02539(18) 0.0507(19) Uani 1 1 d . . .
C58 C 0.6454(8) 0.3736(5) -0.0264(2) 0.072(3) Uani 1 1 d . . .
H58 H 0.6527 0.4062 -0.0091 0.086 Uiso 1 1 calc R . .
C59 C 0.7194(10) 0.3817(6) -0.0534(3) 0.092(4) Uani 1 1 d . . .
H59 H 0.7750 0.4206 -0.0542 0.111 Uiso 1 1 calc R . .
C60 C 0.7124(10) 0.3345(6) -0.0786(3) 0.083(3) Uani 1 1 d . . .
H60 H 0.7624 0.3408 -0.0964 0.100 Uiso 1 1 calc R . .
C61 C 0.6303(9) 0.2770(6) -0.0774(2) 0.076(3) Uani 1 1 d . . .
H61 H 0.6260 0.2437 -0.0944 0.091 Uiso 1 1 calc R . .
C62 C 0.5537(8) 0.2681(5) -0.05116(19) 0.059(2) Uani 1 1 d . . .
H62 H 0.4973 0.2295 -0.0509 0.071 Uiso 1 1 calc R . .
C63 C 0.5205(7) 0.3654(4) 0.03935(17) 0.0466(18) Uani 1 1 d . . .
C64 C 0.6323(8) 0.3471(6) 0.0538(2) 0.074(3) Uani 1 1 d . . .
H64 H 0.6777 0.3075 0.0462 0.089 Uiso 1 1 calc R . .
C65 C 0.6767(10) 0.3882(7) 0.0799(3) 0.090(3) Uani 1 1 d . . .
H65 H 0.7513 0.3757 0.0898 0.108 Uiso 1 1 calc R . .
C66 C 0.6103(10) 0.4469(6) 0.0909(2) 0.078(3) Uani 1 1 d . . .
H66 H 0.6411 0.4752 0.1079 0.094 Uiso 1 1 calc R . .
C67 C 0.4998(10) 0.4641(6) 0.0771(2) 0.076(3) Uani 1 1 d . . .
H67 H 0.4529 0.5028 0.0851 0.092 Uiso 1 1 calc R . .
C68 C 0.4582(9) 0.4235(5) 0.05117(19) 0.063(2) Uani 1 1 d . . .
H68 H 0.3837 0.4367 0.0413 0.076 Uiso 1 1 calc R . .
C69 C 0.3033(8) 0.3965(5) -0.0253(2) 0.061(2) Uani 1 1 d . . .
H69 H 0.3830 0.4218 -0.0267 0.073 Uiso 1 1 calc R . .
C70 C 0.2651(10) 0.3707(6) -0.0593(2) 0.083(3) Uani 1 1 d . . .
H70A H 0.3247 0.3361 -0.0670 0.125 Uiso 1 1 calc R . .
H70B H 0.2613 0.4123 -0.0736 0.125 Uiso 1 1 calc R . .
H70C H 0.1854 0.3477 -0.0585 0.125 Uiso 1 1 calc R . .
C71 C 0.2065(4) 0.4521(3) -0.01388(13) 0.084(3) Uani 1 1 d . . .
H71A H 0.2290 0.4696 0.0073 0.126 Uiso 1 1 calc R . .
H71B H 0.1271 0.4287 -0.0131 0.126 Uiso 1 1 calc R . .
H71C H 0.2028 0.4928 -0.0286 0.126 Uiso 1 1 calc R . .
C72 C 0.2013(4) 0.1929(3) 0.00180(13) 0.0516(19) Uani 1 1 d R . .
C73 C 0.2451(4) 0.1691(3) -0.02802(13) 0.061(2) Uani 1 1 d R . .
H73 H 0.2790 0.2030 -0.0422 0.074 Uiso 1 1 calc R . .
C74 C 0.2384(10) 0.0956(6) -0.0366(3) 0.082(3) Uani 1 1 d . . .
H74 H 0.2723 0.0797 -0.0559 0.099 Uiso 1 1 calc R . .
C75 C 0.1812(11) 0.0459(6) -0.0164(3) 0.088(4) Uani 1 1 d . . .
H75 H 0.1731 -0.0031 -0.0225 0.106 Uiso 1 1 calc R . .
C76 C 0.1368(9) 0.0687(6) 0.0125(3) 0.080(3) Uani 1 1 d . . .
H76 H 0.0998 0.0351 0.0263 0.096 Uiso 1 1 calc R . .
C77 C 0.1465(8) 0.1416(5) 0.0215(2) 0.063(2) Uani 1 1 d . . .
H77 H 0.1154 0.1564 0.0413 0.076 Uiso 1 1 calc R . .
C78 C 0.0425(10) 0.3740(7) 0.0680(3) 0.100(4) Uani 1 1 d . . .
H78A H 0.0166 0.3651 0.0461 0.150 Uiso 1 1 calc R . .
H78B H 0.0575 0.4256 0.0711 0.150 Uiso 1 1 calc R . .
H78C H -0.0209 0.3581 0.0824 0.150 Uiso 1 1 calc R . .
C79 C 0.1595(8) 0.3317(5) 0.0751(2) 0.066(2) Uani 1 1 d . . .
C80 C 0.2310(9) 0.3268(6) 0.1021(2) 0.072(3) Uani 1 1 d . . .
H80 H 0.2180 0.3511 0.1215 0.087 Uiso 1 1 calc R . .
C81 C 0.3263(8) 0.2793(5) 0.09551(19) 0.054(2) Uani 1 1 d . . .
C82 C 0.4330(9) 0.2566(6) 0.1168(2) 0.070(3) Uani 1 1 d . . .
H82A H 0.4850 0.2232 0.1052 0.105 Uiso 1 1 calc R . .
H82B H 0.4025 0.2327 0.1357 0.105 Uiso 1 1 calc R . .
H82C H 0.4798 0.2993 0.1229 0.105 Uiso 1 1 calc R . .

loop_
_atom_site_aniso_label
_atom_site_aniso_U_11
_atom_site_aniso_U_22
_atom_site_aniso_U_33
_atom_site_aniso_U_23
_atom_site_aniso_U_13
_atom_site_aniso_U_12
Pd1 0.0377(3) 0.0461(3) 0.0379(3) -0.0061(2) 0.0020(2) -0.0011(3)
Pd2 0.0394(3) 0.0466(3) 0.0397(3) 0.0032(3) 0.0020(2) -0.0008(3)
P1 0.0351(9) 0.0385(10) 0.0390(9) -0.0041(8) 0.0038(7) -0.0014(8)
P2 0.0473(11) 0.0450(11) 0.0475(11) -0.0052(9) 0.0026(9) 0.0060(9)
P3 0.0437(11) 0.0455(11) 0.0392(10) 0.0021(8) 0.0034(8) -0.0029(9)
P4 0.0409(11) 0.0539(13) 0.0587(13) 0.0014(10) -0.0043(9) -0.0005(9)
P5 0.078(2) 0.129(3) 0.0596(16) -0.0063(17) 0.0039(14) -0.023(2)
P6 0.0614(17) 0.085(2) 0.116(2) 0.0236(18) -0.0029(17) 0.0030(15)
F1 0.284(15) 0.220(12) 0.144(9) 0.027(8) -0.084(9) -0.075(11)
F2 0.235(11) 0.213(10) 0.106(6) 0.007(6) 0.058(7) -0.085(9)
F3 0.75(4) 0.39(2) 0.133(10) -0.063(13) -0.041(17) -0.42(3)
F4 0.376(16) 0.151(8) 0.073(5) 0.021(5) 0.020(7) -0.053(9)
F5 0.143(11) 0.70(4) 0.38(2) 0.12(3) 0.075(14) 0.215(19)
F6 0.36(2) 0.30(2) 0.45(3) 0.21(2) 0.28(2) 0.233(18)
F7 0.225(12) 0.202(11) 0.225(12) -0.061(9) 0.070(10) 0.052(9)
F8 0.306(16) 0.234(13) 0.245(13) 0.079(11) -0.212(12) -0.065(11)
F9 0.147(8) 0.182(9) 0.208(10) 0.034(8) 0.076(7) 0.037(7)
F10 0.126(7) 0.320(15) 0.157(9) 0.023(9) -0.046(6) 0.047(9)
F11 0.240(12) 0.119(7) 0.240(12) 0.072(8) -0.014(10) -0.044(8)
F12 0.277(13) 0.153(8) 0.173(9) -0.022(7) 0.114(9) -0.114(9)
N1 0.038(3) 0.041(3) 0.043(3) -0.005(3) 0.010(3) 0.000(3)
N2 0.056(4) 0.042(4) 0.042(3) -0.002(3) -0.002(3) -0.007(3)
N3 0.057(4) 0.044(4) 0.039(3) -0.003(3) 0.005(3) -0.010(3)
N4 0.042(3) 0.045(4) 0.052(4) 0.002(3) -0.006(3) -0.006(3)
N5 0.048(4) 0.059(4) 0.053(4) 0.000(3) 0.006(3) 0.000(3)
N6 0.044(4) 0.051(4) 0.044(3) 0.004(3) 0.005(3) -0.002(3)
C1 0.053(5) 0.063(5) 0.032(4) -0.007(4) -0.005(3) 0.005(4)
C2 0.050(5) 0.057(5) 0.039(4) -0.012(4) -0.006(3) 0.002(4)
C3 0.034(4) 0.063(5) 0.046(4) -0.012(4) -0.012(3) 0.006(4)
C4 0.053(5) 0.060(5) 0.042(4) -0.016(4) -0.004(4) -0.003(4)
C5 0.056(5) 0.062(6) 0.069(6) -0.004(5) -0.006(4) 0.000(4)
C6 0.102(9) 0.068(7) 0.090(8) -0.003(6) -0.006(7) 0.012(6)
C7 0.151(13) 0.063(7) 0.083(8) -0.014(6) 0.007(8) -0.016(8)
C8 0.097(9) 0.085(9) 0.112(10) -0.024(7) 0.001(8) -0.035(7)
C9 0.064(6) 0.076(7) 0.090(7) -0.026(6) -0.004(5) -0.012(5)
C10 0.052(5) 0.068(6) 0.041(4) 0.005(4) 0.000(4) 0.006(4)
C11 0.064(6) 0.070(6) 0.063(6) 0.013(5) 0.009(4) 0.011(5)
C12 0.103(9) 0.073(7) 0.067(6) 0.017(5) 0.006(6) -0.013(6)
C13 0.072(7) 0.110(9) 0.062(6) 0.023(6) 0.009(5) -0.018(6)
C14 0.057(6) 0.109(9) 0.056(5) 0.014(6) 0.011(4) 0.007(6)
C15 0.063(6) 0.078(6) 0.045(5) 0.004(4) 0.004(4) 0.009(5)
C16 0.041(4) 0.042(4) 0.058(5) -0.007(4) 0.018(4) -0.005(3)
C17 0.060(5) 0.042(5) 0.081(6) 0.008(4) 0.021(5) 0.003(4)
C18 0.102(9) 0.053(6) 0.092(8) 0.014(5) 0.043(7) 0.009(6)
C19 0.128(11) 0.054(7) 0.136(12) -0.008(7) 0.086(10) -0.022(7)
C20 0.077(7) 0.081(8) 0.109(9) -0.023(7) 0.025(7) -0.035(6)
C21 0.058(5) 0.063(6) 0.075(6) -0.012(5) 0.019(5) -0.018(4)
C22 0.039(4) 0.043(4) 0.050(4) 0.006(3) -0.002(3) 0.000(3)
C23 0.050(5) 0.116(9) 0.057(5) -0.017(5) -0.003(4) -0.001(5)
C24 0.067(7) 0.140(11) 0.081(7) -0.011(7) -0.016(6) -0.012(7)
C25 0.055(6) 0.096(8) 0.104(9) 0.021(7) -0.020(6) -0.014(6)
C26 0.049(6) 0.085(7) 0.102(8) 0.011(6) 0.010(5) 0.012(5)
C27 0.044(5) 0.069(6) 0.077(6) 0.001(5) 0.009(4) 0.012(4)
C28 0.057(5) 0.056(5) 0.048(5) -0.001(4) 0.020(4) 0.004(4)
C29 0.062(6) 0.105(8) 0.088(7) -0.005(6) 0.036(5) -0.004(6)
C30 0.105(8) 0.068(6) 0.047(5) -0.013(4) 0.010(5) 0.009(6)
C31 0.113(9) 0.062(7) 0.131(10) -0.041(7) 0.026(8) -0.023(6)
C32 0.096(8) 0.049(5) 0.066(6) -0.014(4) 0.010(5) -0.025(5)
C33 0.076(7) 0.073(7) 0.070(6) -0.010(5) 0.004(5) -0.039(5)
C34 0.054(5) 0.067(6) 0.045(4) 0.007(4) 0.001(4) -0.021(4)
C35 0.050(5) 0.092(7) 0.061(5) 0.007(5) 0.000(4) -0.011(5)
C36 0.047(5) 0.060(5) 0.058(5) -0.015(4) -0.003(4) 0.018(4)
C37 0.067(6) 0.085(7) 0.057(5) -0.006(5) -0.003(4) 0.037(5)
C38 0.084(8) 0.157(13) 0.063(7) -0.018(7) -0.019(6) 0.071(9)
C39 0.073(8) 0.213(19) 0.085(9) -0.059(11) -0.040(8) 0.071(10)
C40 0.057(7) 0.152(13) 0.114(10) -0.066(10) -0.020(7) 0.011(7)
C41 0.052(5) 0.097(8) 0.087(7) -0.029(6) -0.013(5) 0.014(5)
C42 0.044(5) 0.048(5) 0.067(5) 0.007(4) -0.003(4) -0.005(4)
C43 0.038(4) 0.046(5) 0.067(5) 0.006(4) 0.002(4) 0.002(3)
C44 0.053(5) 0.044(5) 0.052(5) -0.005(4) 0.004(4) 0.006(4)
C45 0.055(5) 0.058(5) 0.041(4) 0.003(4) 0.001(4) 0.015(4)
C46 0.044(5) 0.082(7) 0.062(5) 0.010(5) 0.006(4) 0.010(4)
C47 0.043(5) 0.128(10) 0.103(9) 0.032(8) 0.009(5) 0.005(6)
C48 0.095(10) 0.147(13) 0.097(10) 0.047(9) 0.057(8) 0.049(9)
C49 0.118(11) 0.111(10) 0.064(7) 0.005(7) 0.031(7) 0.050(9)
C50 0.113(8) 0.061(6) 0.057(6) 0.001(5) 0.024(6) 0.024(6)
C51 0.039(4) 0.049(5) 0.071(5) 0.016(4) 0.003(4) -0.007(4)
C52 0.044(5) 0.079(7) 0.081(7) 0.016(5) 0.004(4) -0.008(4)
C53 0.071(7) 0.086(8) 0.094(8) 0.025(6) 0.027(6) -0.005(6)
C54 0.098(8) 0.074(7) 0.067(6) 0.021(5) 0.020(6) 0.002(6)
C55 0.079(7) 0.074(7) 0.066(6) 0.021(5) -0.001(5) 0.002(5)
C56 0.048(5) 0.067(6) 0.073(6) 0.020(5) 0.006(4) -0.002(4)
C57 0.058(5) 0.047(5) 0.047(4) 0.006(4) 0.009(4) -0.001(4)
C58 0.068(6) 0.076(7) 0.072(6) -0.005(5) 0.028(5) -0.020(5)
C59 0.092(8) 0.087(8) 0.098(8) 0.003(7) 0.046(7) -0.029(6)
C60 0.089(8) 0.087(8) 0.074(7) 0.012(6) 0.033(6) 0.005(6)
C61 0.085(7) 0.095(8) 0.049(5) -0.001(5) 0.014(5) 0.015(6)
C62 0.061(5) 0.070(6) 0.047(5) -0.001(4) 0.003(4) 0.001(4)
C63 0.044(4) 0.054(5) 0.042(4) 0.000(4) 0.001(3) -0.009(4)
C64 0.056(6) 0.083(7) 0.082(7) -0.024(6) -0.016(5) 0.000(5)
C65 0.071(7) 0.116(10) 0.083(7) -0.014(7) -0.022(6) -0.018(7)
C66 0.087(8) 0.082(8) 0.065(6) -0.013(5) 0.000(6) -0.020(6)
C67 0.078(7) 0.078(7) 0.074(6) -0.022(5) -0.001(5) 0.009(6)
C68 0.079(6) 0.067(6) 0.044(5) -0.009(4) -0.005(4) 0.001(5)
C69 0.062(5) 0.053(5) 0.068(6) 0.015(4) -0.008(4) -0.004(4)
C70 0.101(8) 0.084(7) 0.064(6) 0.012(5) -0.026(6) 0.005(6)
C71 0.087(7) 0.054(6) 0.110(9) 0.011(6) -0.014(6) 0.014(5)
C72 0.038(4) 0.060(5) 0.056(5) 0.001(4) -0.018(4) -0.006(4)
C73 0.051(5) 0.070(6) 0.062(5) -0.004(5) -0.017(4) -0.007(4)
C74 0.087(8) 0.079(8) 0.080(7) -0.028(6) -0.022(6) 0.008(6)
C75 0.083(8) 0.060(7) 0.121(10) -0.014(7) -0.048(7) 0.001(6)
C76 0.057(6) 0.061(7) 0.120(10) 0.017(6) -0.033(6) -0.018(5)
C77 0.058(5) 0.060(6) 0.071(6) 0.006(5) -0.006(4) -0.011(4)
C78 0.074(7) 0.115(10) 0.111(9) -0.018(8) 0.018(6) 0.032(7)
C79 0.060(6) 0.067(6) 0.069(6) -0.002(5) 0.027(5) 0.004(5)
C80 0.082(7) 0.079(7) 0.056(6) -0.009(5) 0.026(5) -0.009(5)
C81 0.059(5) 0.059(5) 0.045(4) -0.004(4) 0.012(4) -0.013(4)
C82 0.077(6) 0.086(7) 0.047(5) -0.002(5) 0.001(4) -0.015(5)

loop_
_atom_type_symbol
_atom_type_description
_atom_type_scat_dispersion_real
_atom_type_scat_dispersion_imag
_atom_type_scat_source
C C 0.0033 0.0016 'International Tables Vol C Tables 4.2.6.8 and 6.1.1.4'
H H 0.0000 0.0000 'International Tables Vol C Tables 4.2.6.8 and 6.1.1.4'
F F 0.0171 0.0103 'International Tables Vol C Tables 4.2.6.8 and 6.1.1.4'
N N 0.0061 0.0033 'International Tables Vol C Tables 4.2.6.8 and 6.1.1.4'
P P 0.1023 0.0942 'International Tables Vol C Tables 4.2.6.8 and 6.1.1.4'
Pd Pd -0.9988 1.0072 'International Tables Vol C Tables 4.2.6.8 and 6.1.1.4'

loop_
_geom_angle_atom_site_label_1
_geom_angle_atom_site_label_2
_geom_angle_atom_site_label_3
_geom_angle
_geom_angle_site_symmetry_1
_geom_angle_site_symmetry_3
_geom_angle_publ_flag
N3 Pd1 C3 165.6(3) . . ?
N3 Pd1 C2 130.6(3) . . ?
C3 Pd1 C2 38.3(3) . . ?
N3 Pd1 C1 99.4(3) . . ?
C3 Pd1 C1 66.6(3) . . ?
C2 Pd1 C1 36.8(3) . . ?
N3 Pd1 P1 84.17(16) . . ?
C3 Pd1 P1 109.8(2) . . ?
C2 Pd1 P1 140.2(2) . . ?
C1 Pd1 P1 176.4(2) . . ?
N6 Pd2 C44 168.2(3) . . ?
N6 Pd2 C43 132.7(3) . . ?
C44 Pd2 C43 38.7(3) . . ?
N6 Pd2 C42 101.7(3) . . ?
C44 Pd2 C42 67.1(3) . . ?
C43 Pd2 C42 36.7(3) . . ?
N6 Pd2 P3 83.92(17) . . ?
C44 Pd2 P3 107.4(2) . . ?
C43 Pd2 P3 137.6(2) . . ?
C42 Pd2 P3 174.2(2) . . ?
N1 P1 C16 104.4(3) . . ?
N1 P1 C22 107.7(3) . . ?
C16 P1 C22 104.2(4) . . ?
N1 P1 Pd1 107.1(2) . . ?
C16 P1 Pd1 126.7(3) . . ?
C22 P1 Pd1 105.7(2) . . ?
N1 P2 N2 103.5(3) . . ?
N1 P2 C36 105.3(4) . . ?
N2 P2 C36 99.1(4) . . ?
N4 P3 C57 106.1(3) . . ?
N4 P3 C63 108.5(3) . . ?
C57 P3 C63 104.0(4) . . ?
N4 P3 Pd2 107.4(2) . . ?
C57 P3 Pd2 125.1(3) . . ?
C63 P3 Pd2 104.8(3) . . ?
N4 P4 N5 102.1(3) . . ?
N4 P4 C72 106.3(3) . . ?
N5 P4 C72 98.8(3) . . ?
F5 P5 F3 98.1(16) . . ?
F5 P5 F6 173.1(12) . . ?
F3 P5 F6 86.6(15) . . ?
F5 P5 F1 87.7(13) . . ?
F3 P5 F1 173.0(14) . . ?
F6 P5 F1 88.0(13) . . ?
F5 P5 F4 95.1(10) . . ?
F3 P5 F4 88.4(7) . . ?
F6 P5 F4 90.1(7) . . ?
F1 P5 F4 87.2(6) . . ?
F5 P5 F2 90.3(9) . . ?
F3 P5 F2 92.6(7) . . ?
F6 P5 F2 84.3(7) . . ?
F1 P5 F2 91.3(6) . . ?
F4 P5 F2 174.3(8) . . ?
F8 P6 F12 91.0(7) . . ?
F8 P6 F7 96.8(9) . . ?
F12 P6 F7 90.1(7) . . ?
F8 P6 F11 89.4(7) . . ?
F12 P6 F11 178.6(7) . . ?
F7 P6 F11 91.2(7) . . ?
F8 P6 F9 90.5(8) . . ?
F12 P6 F9 88.3(6) . . ?
F7 P6 F9 172.6(7) . . ?
F11 P6 F9 90.4(6) . . ?
F8 P6 F10 173.2(9) . . ?
F12 P6 F10 91.0(7) . . ?
F7 P6 F10 89.7(7) . . ?
F11 P6 F10 88.4(7) . . ?
F9 P6 F10 83.1(6) . . ?
C28 N1 P2 115.9(5) . . ?
C28 N1 P1 121.0(5) . . ?
P2 N1 P1 122.8(3) . . ?
C32 N2 N3 109.6(7) . . ?
C32 N2 P2 125.6(6) . . ?
N3 N2 P2 122.8(5) . . ?
C34 N3 N2 106.8(6) . . ?
C34 N3 Pd1 133.6(6) . . ?
N2 N3 Pd1 119.5(4) . . ?
C69 N4 P3 121.1(5) . . ?
C69 N4 P4 116.9(5) . . ?
P3 N4 P4 121.9(4) . . ?
N6 N5 C79 108.8(7) . . ?
N6 N5 P4 122.2(5) . . ?
C79 N5 P4 127.0(6) . . ?
C81 N6 N5 106.7(6) . . ?
C81 N6 Pd2 132.9(6) . . ?
N5 N6 Pd2 119.6(5) . . ?
C2 C1 C10 125.9(7) . . ?
C2 C1 Pd1 69.8(4) . . ?
C10 C1 Pd1 121.7(5) . . ?
C1 C2 C3 117.8(7) . . ?
C1 C2 Pd1 73.4(4) . . ?
C3 C2 Pd1 70.6(4) . . ?
C2 C3 C4 122.9(7) . . ?
C2 C3 Pd1 71.1(4) . . ?
C4 C3 Pd1 125.6(5) . . ?
C9 C4 C5 118.2(9) . . ?
C9 C4 C3 119.0(8) . . ?
C5 C4 C3 122.8(7) . . ?
C6 C5 C4 120.1(9) . . ?
C5 C6 C7 119.9(11) . . ?
C8 C7 C6 120.0(12) . . ?
C7 C8 C9 121.5(11) . . ?
C4 C9 C8 120.4(11) . . ?
C11 C10 C15 118.1(8) . . ?
C11 C10 C1 119.9(8) . . ?
C15 C10 C1 122.0(8) . . ?
C12 C11 C10 121.4(9) . . ?
C11 C12 C13 121.2(10) . . ?
C12 C13 C14 118.2(10) . . ?
C13 C14 C15 121.3(9) . . ?
C14 C15 C10 119.9(9) . . ?
C17 C16 C21 118.6(8) . . ?
C17 C16 P1 124.5(6) . . ?
C21 C16 P1 116.9(7) . . ?
C18 C17 C16 122.1(10) . . ?
C17 C18 C19 119.3(11) . . ?
C20 C19 C18 120.2(10) . . ?
C19 C20 C21 120.7(11) . . ?
C20 C21 C16 119.0(10) . . ?
C23 C22 C27 116.4(8) . . ?
C23 C22 P1 126.5(6) . . ?
C27 C22 P1 117.1(6) . . ?
C24 C23 C22 123.0(9) . . ?
C25 C24 C23 119.0(11) . . ?
C24 C25 C26 121.0(10) . . ?
C27 C26 C25 119.8(10) . . ?
C26 C27 C22 120.8(9) . . ?
C29 C28 N1 110.6(7) . . ?
C29 C28 C30 112.3(7) . . ?
N1 C28 C30 111.9(7) . . ?
N2 C32 C33 107.2(8) . . ?
N2 C32 C31 121.8(9) . . ?
C33 C32 C31 131.0(9) . . ?
C32 C33 C34 106.9(8) . . ?
N3 C34 C33 109.5(8) . . ?
N3 C34 C35 123.1(8) . . ?
C33 C34 C35 127.4(8) . . ?
C37 C36 C41 118.6(9) . . ?
C37 C36 P2 119.8(7) . . ?
C41 C36 P2 119.8(7) . . ?
C38 C37 C36 120.2(11) . . ?
C39 C38 C37 120.2(13) . . ?
C38 C39 C40 121.2(12) . . ?
C39 C40 C41 119.2(13) . . ?
C40 C41 C36 120.5(12) . . ?
C43 C42 C51 125.7(7) . . ?
C43 C42 Pd2 69.5(4) . . ?
C51 C42 Pd2 123.8(6) . . ?
C42 C43 C44 117.9(7) . . ?
C42 C43 Pd2 73.7(5) . . ?
C44 C43 Pd2 69.5(4) . . ?
C43 C44 C45 120.9(7) . . ?
C43 C44 Pd2 71.8(4) . . ?
C45 C44 Pd2 123.7(6) . . ?
C46 C45 C50 118.3(9) . . ?
C46 C45 C44 122.2(7) . . ?
C50 C45 C44 119.5(8) . . ?
C45 C46 C47 120.8(9) . . ?
C48 C47 C46 118.6(11) . . ?
C49 C48 C47 122.0(11) . . ?
C48 C49 C50 119.0(11) . . ?
C49 C50 C45 121.2(11) . . ?
C56 C51 C52 119.2(8) . . ?
C56 C51 C42 122.5(7) . . ?
C52 C51 C42 118.3(8) . . ?
C53 C52 C51 120.4(9) . . ?
C54 C53 C52 120.0(10) . . ?
C53 C54 C55 121.5(10) . . ?
C56 C55 C54 118.9(9) . . ?
C51 C56 C55 120.0(8) . . ?
C62 C57 C58 118.9(8) . . ?
C62 C57 P3 119.1(6) . . ?
C58 C57 P3 122.0(6) . . ?
C57 C58 C59 119.3(9) . . ?
C60 C59 C58 121.8(10) . . ?
C59 C60 C61 119.0(9) . . ?
C60 C61 C62 120.7(10) . . ?
C57 C62 C61 120.3(9) . . ?
C68 C63 C64 118.0(8) . . ?
C68 C63 P3 124.8(6) . . ?
C64 C63 P3 116.8(7) . . ?
C63 C64 C65 119.9(10) . . ?
C66 C65 C64 119.9(10) . . ?
C67 C66 C65 120.2(10) . . ?
C66 C67 C68 119.0(10) . . ?
C63 C68 C67 122.9(9) . . ?
N4 C69 C70 110.2(7) . . ?
N4 C69 C71 113.6(6) . . ?
C70 C69 C71 107.9(7) . . ?
C77 C72 C73 117.9(5) . . ?
C77 C72 P4 120.3(6) . . ?
C73 C72 P4 120.54(19) . . ?
C74 C73 C72 120.6(6) . . ?
C73 C74 C75 119.7(10) . . ?
C76 C75 C74 119.9(10) . . ?
C75 C76 C77 120.3(10) . . ?
C76 C77 C72 121.4(9) . . ?
C80 C79 N5 107.0(8) . . ?
C80 C79 C78 131.5(9) . . ?
N5 C79 C78 121.5(9) . . ?
C79 C80 C81 107.3(8) . . ?
N6 C81 C80 110.2(8) . . ?
N6 C81 C82 120.8(8) . . ?
C80 C81 C82 129.0(8) . . ?

loop_
_geom_bond_atom_site_label_1
_geom_bond_atom_site_label_2
_geom_bond_distance
_geom_bond_site_symmetry_2
_geom_bond_publ_flag
Pd1 N3 2.119(6) . ?
Pd1 C3 2.173(7) . ?
Pd1 C2 2.179(7) . ?
Pd1 C1 2.224(7) . ?
Pd1 P1 2.3277(19) . ?
Pd2 N6 2.128(6) . ?
Pd2 C44 2.148(7) . ?
Pd2 C43 2.178(8) . ?
Pd2 C42 2.232(8) . ?
Pd2 P3 2.306(2) . ?
P1 N1 1.707(6) . ?
P1 C16 1.815(8) . ?
P1 C22 1.824(7) . ?
P2 N1 1.690(6) . ?
P2 N2 1.732(7) . ?
P2 C36 1.815(8) . ?
P3 N4 1.691(6) . ?
P3 C57 1.813(8) . ?
P3 C63 1.823(8) . ?
P4 N4 1.709(6) . ?
P4 N5 1.742(7) . ?
P4 C72 1.821(6) . ?
P5 F5 1.382(14) . ?
P5 F3 1.399(10) . ?
P5 F6 1.420(12) . ?
P5 F1 1.504(11) . ?
P5 F4 1.527(8) . ?
P5 F2 1.559(9) . ?
P6 F8 1.463(9) . ?
P6 F12 1.521(8) . ?
P6 F7 1.527(10) . ?
P6 F11 1.536(9) . ?
P6 F9 1.568(9) . ?
P6 F10 1.582(9) . ?
N1 C28 1.515(9) . ?
N2 C32 1.363(10) . ?
N2 N3 1.388(8) . ?
N3 C34 1.324(9) . ?
N4 C69 1.510(10) . ?
N5 N6 1.375(9) . ?
N5 C79 1.378(10) . ?
N6 C81 1.328(9) . ?
C1 C2 1.391(11) . ?
C1 C10 1.477(11) . ?
C2 C3 1.428(11) . ?
C3 C4 1.477(11) . ?
C4 C9 1.382(12) . ?
C4 C5 1.404(12) . ?
C5 C6 1.377(13) . ?
C6 C7 1.395(16) . ?
C7 C8 1.329(17) . ?
C8 C9 1.382(15) . ?
C10 C11 1.389(12) . ?
C10 C15 1.393(11) . ?
C11 C12 1.357(13) . ?
C12 C13 1.380(14) . ?
C13 C14 1.381(15) . ?
C14 C15 1.385(13) . ?
C16 C17 1.369(12) . ?
C16 C21 1.402(11) . ?
C17 C18 1.364(12) . ?
C18 C19 1.385(17) . ?
C19 C20 1.353(17) . ?
C20 C21 1.397(13) . ?
C22 C23 1.377(11) . ?
C22 C27 1.397(10) . ?
C23 C24 1.361(13) . ?
C24 C25 1.345(15) . ?
C25 C26 1.371(15) . ?
C26 C27 1.366(12) . ?
C28 C29 1.509(12) . ?
C28 C30 1.532(12) . ?
C31 C32 1.493(13) . ?
C32 C33 1.363(13) . ?
C33 C34 1.410(12) . ?
C34 C35 1.496(12) . ?
C36 C37 1.387(12) . ?
C36 C41 1.397(13) . ?
C37 C38 1.384(14) . ?
C38 C39 1.35(2) . ?
C39 C40 1.38(2) . ?
C40 C41 1.382(15) . ?
C42 C43 1.391(10) . ?
C42 C51 1.473(11) . ?
C43 C44 1.435(11) . ?
C44 C45 1.476(11) . ?
C45 C46 1.362(12) . ?
C45 C50 1.397(11) . ?
C46 C47 1.404(12) . ?
C47 C48 1.368(17) . ?
C48 C49 1.351(18) . ?
C49 C50 1.378(15) . ?
C51 C56 1.384(11) . ?
C51 C52 1.387(11) . ?
C52 C53 1.380(13) . ?
C53 C54 1.340(14) . ?
C54 C55 1.389(13) . ?
C55 C56 1.387(12) . ?
C57 C62 1.382(11) . ?
C57 C58 1.389(11) . ?
C58 C59 1.394(12) . ?
C59 C60 1.352(14) . ?
C60 C61 1.373(14) . ?
C61 C62 1.385(12) . ?
C63 C68 1.349(11) . ?
C63 C64 1.384(11) . ?
C64 C65 1.393(13) . ?
C65 C66 1.369(15) . ?
C66 C67 1.355(14) . ?
C67 C68 1.376(12) . ?
C69 C70 1.534(12) . ?
C69 C71 1.535(10) . ?
C72 C77 1.380(10) . ?
C72 C73 1.3974 . ?
C73 C74 1.384(11) . ?
C74 C75 1.386(15) . ?
C75 C76 1.361(15) . ?
C76 C77 1.379(13) . ?
C78 C79 1.506(13) . ?
C79 C80 1.355(13) . ?
C80 C81 1.376(12) . ?
C81 C82 1.501(12) . ?
